data_7010149
loop_
_publ_author_name
'Lu, Norman'
'Norman, Nicholas C.'
'Orpen, A. Guy'
'Quayle, Michael J.'
'Timms, Peter L.'
'Whittell, George R.'

_publ_section_title
;
 Transition metal complexes incorporating the BF2 ligand formed by
 oxidative addition of the B--B bond in B2F4
;
_journal_issue 22
_journal_name_full 'Journal of the Chemical Society, Dalton Transactions'
_journal_page_first 4032
_journal_paper_doi 10.1039/b006535h
_journal_year 2000
_chemical_formula_sum 'C28 H28 Cl3.5 N2 O4 P2 Pt'
_chemical_formula_weight 837.63
_chemical_name_systematic
;
 ?
;
_space_group_IT_number 2
_symmetry_cell_setting triclinic
_symmetry_space_group_name_Hall '-P 1'
_symmetry_space_group_name_H-M 'P -1'
_atom_sites_solution_hydrogens geom
_atom_sites_solution_primary direct
_atom_sites_solution_secondary difmap
_audit_creation_method SHELXL
_cell_angle_alpha 85.32(3)
_cell_angle_beta 79.59(2)
_cell_angle_gamma 72.21(4)
_cell_formula_units_Z 2
_cell_length_a 8.707(4)
_cell_length_b 10.872(5)
_cell_length_c 14.645(8)
_cell_measurement_reflns_used 38
_cell_measurement_temperature 173(2)
_cell_measurement_theta_max 50
_cell_measurement_theta_min 5
_cell_volume 1297.8(11)
_computing_cell_refinement 'SAINT (Siemens, 1995b)'
_computing_data_collection 'SMART (Siemens, 1995b)'
_computing_data_reduction 'SAINT (Siemens, 1995b)'
_computing_molecular_graphics 'SHELXTL (Siemens, 1995a)'
_computing_publication_material 'SHELXTL (Siemens, 1995a)'
_computing_structure_refinement 'SHELXTL (Siemens, 1995a)'
_computing_structure_solution 'SHELXTL (Siemens, 1995a)'
_diffrn_ambient_temperature 173(2)
_diffrn_measurement_device 'Siemens SMART Area Detector'
_diffrn_measurement_method '\w rotation with narrow frame'
_diffrn_radiation_monochromator graphite
_diffrn_radiation_source 'fine-focus sealed tube'
_diffrn_radiation_type MoK\a
_diffrn_radiation_wavelength 0.71073
_diffrn_reflns_av_R_equivalents 0.1176
_diffrn_reflns_av_sigmaI/netI 0.1997
_diffrn_reflns_limit_h_max 11
_diffrn_reflns_limit_h_min -11
_diffrn_reflns_limit_k_max 14
_diffrn_reflns_limit_k_min -14
_diffrn_reflns_limit_l_max 19
_diffrn_reflns_limit_l_min -19
_diffrn_reflns_number 13647
_diffrn_reflns_theta_max 27.51
_diffrn_reflns_theta_min 1.41
_exptl_absorpt_coefficient_mu 5.934
_exptl_absorpt_correction_T_max 0.896
_exptl_absorpt_correction_T_min 0.787
_exptl_absorpt_correction_type 'SADABS (Sheldrick, 1996)'
_exptl_crystal_density_diffrn 2.144
_exptl_crystal_density_meas ?
_exptl_crystal_F_000 819
_refine_diff_density_max 1.245
_refine_diff_density_min -1.315
_refine_diff_density_rms 0.281
_refine_ls_extinction_method none
_refine_ls_goodness_of_fit_all 0.973
_refine_ls_goodness_of_fit_obs 0.987
_refine_ls_matrix_type full
_refine_ls_number_parameters 339
_refine_ls_number_reflns 5877
_refine_ls_number_restraints 13
_refine_ls_restrained_S_all 0.974
_refine_ls_restrained_S_obs 0.987
_refine_ls_R_factor_all 0.1403
_refine_ls_R_factor_obs 0.0647
_refine_ls_shift/esd_max 0.006
_refine_ls_shift/esd_mean 0.000
_refine_ls_structure_factor_coef Fsqd
_refine_ls_weighting_details 'w=1/[\s^2^(Fo^2^)+(0.0358P)^2^+0.0000P] whereP=(Max(Fo^2^,0)+2Fc^2^)/3'
_refine_ls_weighting_scheme calc
_refine_ls_wR_factor_all 0.1156
_refine_ls_wR_factor_obs 0.0895
_reflns_number_observed 3552
_reflns_number_total 5878
_reflns_observed_criterion >2sigma(I)
_cod_data_source_file b006535h.txt
_cod_data_source_block 4
_cod_depositor_comments
;
The following automatic conversions were performed:

'_refine_ls_weighting_scheme' value 'calc
w=1/[\s^2^(Fo^2^)+(0.0358P)^2^+0.0000P]
whereP=(Max(Fo^2^,0)+2Fc^2^)/3' was changed to 'calc'. New tag
'_refine_ls_weighting_details' was created. The value of the new tag
was set to 'w=1/[\s^2^(Fo^2^)+(0.0358P)^2^+0.0000P]
whereP=(Max(Fo^2^,0)+2Fc^2^)/3'.

Automatic conversion script
Id: cif_fix_values 3143 2015-03-26 13:38:13Z robertas 
;
_cod_original_cell_volume 1297.7(11)
_cod_original_sg_symbol_H-M P-1
_cod_original_formula_sum 'C28 H28 Cl3.50 N2 O4 P2 Pt'
_cod_database_code 7010149

loop_
_symmetry_equiv_pos_as_xyz
'x, y, z'
'-x, -y, -z'

loop_
_atom_site_aniso_label
_atom_site_aniso_U_11
_atom_site_aniso_U_22
_atom_site_aniso_U_33
_atom_site_aniso_U_23
_atom_site_aniso_U_13
_atom_site_aniso_U_12
Pt1 0.0172(2) 0.0155(2) 0.0213(2) 0.0011(2) -0.0034(2) -0.0052(2)
P1 0.020(2) 0.015(2) 0.024(2) 0.0021(13) -0.0026(13) -0.0074(14)
P2 0.017(2) 0.015(2) 0.026(2) -0.0015(13) -0.0042(13) -0.0037(13)
N1 0.006(7) 0.007(8) 0.017(8) -0.002(5) -0.007(5) -0.001(5)
O1 0.047(10) 0.048(10) 0.083(13) -0.022(9) 0.005(8) -0.024(8)
O2 0.065(11) 0.059(11) 0.045(10) -0.003(8) 0.017(8) -0.042(9)
N2 0.024(6) 0.022(6) 0.019(5) -0.002(4) 0.002(4) -0.016(5)
O3 0.037(5) 0.032(5) 0.040(5) 0.004(4) -0.012(4) -0.012(4)
O4 0.032(5) 0.035(5) 0.047(5) -0.010(4) -0.011(4) -0.001(4)
C1 0.023(6) 0.018(6) 0.027(6) 0.008(5) 0.010(5) -0.007(5)
C2 0.022(7) 0.028(7) 0.021(6) -0.002(5) 0.004(5) -0.010(6)
C3 0.010(6) 0.026(7) 0.045(8) 0.006(6) 0.006(5) 0.001(5)
C4 0.022(6) 0.021(6) 0.034(7) -0.007(5) -0.009(5) -0.008(5)
C11 0.028(7) 0.018(6) 0.028(7) 0.003(5) -0.010(5) -0.005(5)
C12 0.031(7) 0.051(9) 0.034(7) -0.006(6) 0.002(6) -0.027(7)
C13 0.028(7) 0.050(9) 0.050(9) -0.020(7) -0.012(6) -0.011(7)
C14 0.054(9) 0.038(8) 0.027(7) -0.016(6) -0.021(6) -0.007(7)
C15 0.037(8) 0.035(8) 0.035(7) -0.006(6) -0.011(6) -0.004(6)
C16 0.028(7) 0.041(8) 0.027(7) -0.003(6) -0.009(5) -0.017(6)
C21 0.027(6) 0.012(6) 0.023(6) 0.003(5) 0.005(5) -0.010(5)
C22 0.032(7) 0.024(7) 0.035(7) 0.000(6) -0.008(6) -0.013(6)
C23 0.036(7) 0.012(6) 0.042(8) 0.001(5) -0.009(6) -0.010(6)
C24 0.041(8) 0.027(8) 0.044(8) 0.014(6) -0.022(6) -0.009(6)
C25 0.035(7) 0.032(8) 0.033(7) 0.017(6) -0.024(6) -0.014(6)
C26 0.030(7) 0.016(6) 0.029(7) -0.005(5) -0.008(5) 0.000(5)
C31 0.026(6) 0.020(6) 0.019(6) 0.004(5) -0.005(5) -0.009(5)
C32 0.029(7) 0.019(6) 0.029(7) 0.006(5) -0.001(5) -0.012(5)
C33 0.039(8) 0.029(8) 0.035(8) -0.005(6) -0.011(6) -0.007(6)
C34 0.031(7) 0.035(8) 0.030(7) 0.000(6) -0.004(6) 0.001(6)
C35 0.048(9) 0.037(8) 0.045(8) 0.013(7) -0.005(7) -0.024(7)
C36 0.035(7) 0.024(7) 0.014(6) -0.004(5) -0.004(5) -0.012(6)
C41 0.020(6) 0.012(6) 0.022(6) -0.001(5) -0.002(5) -0.007(5)
C42 0.029(7) 0.021(7) 0.039(7) -0.001(6) -0.006(6) -0.002(5)
C43 0.036(8) 0.029(8) 0.046(8) -0.009(6) -0.014(6) -0.014(6)
C44 0.032(7) 0.015(6) 0.037(7) 0.006(5) -0.007(6) 0.002(6)
C45 0.025(7) 0.023(7) 0.041(8) 0.003(6) -0.008(6) 0.012(6)
C46 0.029(7) 0.025(7) 0.029(7) 0.004(5) -0.010(5) -0.001(6)

loop_
_atom_site_label
_atom_site_type_symbol
_atom_site_fract_x
_atom_site_fract_y
_atom_site_fract_z
_atom_site_U_iso_or_equiv
_atom_site_thermal_displace_type
_atom_site_occupancy
_atom_site_calc_flag
_atom_site_refinement_flags
_atom_site_disorder_group
Pt Pt 0.11817(6) -0.15906(5) -0.25950(3) 0.01796(13) Uani 1 d . .
P1 P 0.2477(3) -0.0053(3) -0.2942(2) 0.0196(7) Uani 1 d . .
P2 P 0.3399(3) -0.3144(3) -0.2204(2) 0.0192(7) Uani 1 d . .
N1 N -0.0207(28) -0.2915(21) -0.2235(15) 0.009(6) Uani 0.66(2) d PDU 1
O1 O 0.0021(15) -0.3783(13) -0.2719(10) 0.058(5) Uani 0.66(2) d PD 1
O2 O -0.1262(16) -0.2613(13) -0.1573(9) 0.054(5) Uani 0.66(2) d PD 1
Cl1 Cl -0.0290(24) -0.3144(17) -0.2180(12) 0.031(6) Uiso 0.34(2) d P 2
N2 N -0.1063(10) -0.0250(8) -0.2750(6) 0.020(2) Uani 1 d D .
O3 O -0.1745(9) -0.0232(7) -0.3410(5) 0.036(2) Uani 1 d D .
O4 O -0.1709(9) 0.0513(7) -0.2109(5) 0.039(2) Uani 1 d D .
C1 C 0.4422(12) -0.0484(10) -0.3777(7) 0.025(3) Uani 1 d . .
H1A H 0.4204(12) -0.0041(10) -0.4379(7) 0.029 Uiso 1 calc R .
H1B H 0.5201(12) -0.0128(10) -0.3552(7) 0.029 Uiso 1 calc R .
C2 C 0.5266(13) -0.1921(10) -0.3957(7) 0.024(3) Uani 1 d . .
H2A H 0.4422(13) -0.2336(10) -0.4011(7) 0.029 Uiso 1 calc R .
H2B H 0.6007(13) -0.1999(10) -0.4562(7) 0.029 Uiso 1 calc R .
C3 C 0.6234(12) -0.2655(11) -0.3232(7) 0.030(3) Uani 1 d . .
H3A H 0.7115(12) -0.2266(11) -0.3204(7) 0.037 Uiso 1 calc R .
H3B H 0.6764(12) -0.3553(11) -0.3437(7) 0.037 Uiso 1 calc R .
C4 C 0.5302(12) -0.2701(10) -0.2269(7) 0.024(3) Uani 1 d . .
H4A H 0.5026(12) -0.1842(10) -0.1994(7) 0.029 Uiso 1 calc R .
H4B H 0.6022(12) -0.3333(10) -0.1886(7) 0.029 Uiso 1 calc R .
C11 C 0.2826(13) 0.0509(10) -0.1876(7) 0.024(3) Uani 1 d . .
C12 C 0.4240(14) 0.0817(11) -0.1822(8) 0.036(3) Uani 1 d . .
H12A H 0.5079(14) 0.0728(11) -0.2348(8) 0.043 Uiso 1 calc R .
C13 C 0.4420(14) 0.1250(12) -0.1009(8) 0.041(3) Uani 1 d . .
H13A H 0.5398(14) 0.1443(12) -0.0970(8) 0.049 Uiso 1 calc R .
C14 C 0.3197(16) 0.1409(11) -0.0246(8) 0.039(3) Uani 1 d . .
H14A H 0.3336(16) 0.1704(11) 0.0318(8) 0.046 Uiso 1 calc R .
C15 C 0.1762(15) 0.1135(11) -0.0305(8) 0.036(3) Uani 1 d . .
H15A H 0.0901(15) 0.1262(11) 0.0212(8) 0.044 Uiso 1 calc R .
C16 C 0.1605(13) 0.0688(11) -0.1105(7) 0.030(3) Uani 1 d . .
H16A H 0.0628(13) 0.0489(11) -0.1141(7) 0.036 Uiso 1 calc R .
C21 C 0.1300(12) 0.1373(10) -0.3523(7) 0.021(3) Uani 1 d . .
C22 C 0.0872(13) 0.2609(10) -0.3164(8) 0.029(3) Uani 1 d . .
H22A H 0.1157(13) 0.2730(10) -0.2588(8) 0.035 Uiso 1 calc R .
C23 C 0.0019(13) 0.3662(10) -0.3670(8) 0.029(3) Uani 1 d . .
H23A H -0.0286(13) 0.4503(10) -0.3427(8) 0.035 Uiso 1 calc R .
C24 C -0.0384(14) 0.3519(11) -0.4496(8) 0.036(3) Uani 1 d . .
H24A H -0.0978(14) 0.4252(11) -0.4819(8) 0.044 Uiso 1 calc R .
C25 C 0.0069(13) 0.2300(11) -0.4873(8) 0.031(3) Uani 1 d . .
H25A H -0.0179(13) 0.2192(11) -0.5462(8) 0.037 Uiso 1 calc R .
C26 C 0.0878(13) 0.1264(10) -0.4376(7) 0.025(3) Uani 1 d . .
H26A H 0.1166(13) 0.0429(10) -0.4625(7) 0.031 Uiso 1 calc R .
C31 C 0.2874(12) -0.3614(10) -0.0984(7) 0.021(3) Uani 1 d . .
C32 C 0.2845(12) -0.2792(10) -0.0307(7) 0.026(3) Uani 1 d . .
H32A H 0.3165(12) -0.2032(10) -0.0472(7) 0.031 Uiso 1 calc R .
C33 C 0.2339(14) -0.3091(11) 0.0627(8) 0.034(3) Uani 1 d . .
H33A H 0.2349(14) -0.2544(11) 0.1098(8) 0.041 Uiso 1 calc R .
C34 C 0.1844(13) -0.4137(12) 0.0859(8) 0.035(3) Uani 1 d . .
H34A H 0.1455(13) -0.4305(12) 0.1491(8) 0.042 Uiso 1 calc R .
C35 C 0.1891(14) -0.4983(12) 0.0187(8) 0.042(3) Uani 1 d . .
H35A H 0.1585(14) -0.5748(12) 0.0362(8) 0.051 Uiso 1 calc R .
C36 C 0.2386(13) -0.4707(10) -0.0742(7) 0.023(3) Uani 1 d . .
H36A H 0.2390(13) -0.5267(10) -0.1208(7) 0.028 Uiso 1 calc R .
C41 C 0.4087(12) -0.4632(9) -0.2850(7) 0.018(2) Uani 1 d . .
C42 C 0.3490(13) -0.4729(11) -0.3638(8) 0.031(3) Uani 1 d . .
H42A H 0.2658(13) -0.4023(11) -0.3840(8) 0.037 Uiso 1 calc R .
C43 C 0.4095(14) -0.5851(11) -0.4142(8) 0.035(3) Uani 1 d . .
H43A H 0.3669(14) -0.5916(11) -0.4683(8) 0.042 Uiso 1 calc R .
C44 C 0.5293(13) -0.6857(11) -0.3860(8) 0.030(3) Uani 1 d . .
H44A H 0.5694(13) -0.7623(11) -0.4208(8) 0.036 Uiso 1 calc R .
C45 C 0.5941(13) -0.6794(11) -0.3082(8) 0.034(3) Uani 1 d . .
H45A H 0.6806(13) -0.7492(11) -0.2903(8) 0.041 Uiso 1 calc R .
C46 C 0.5296(13) -0.5679(10) -0.2565(7) 0.029(3) Uani 1 d . .
H46A H 0.5690(13) -0.5634(10) -0.2008(7) 0.034 Uiso 1 calc R .

loop_
_atom_type_symbol
_atom_type_description
_atom_type_scat_dispersion_real
_atom_type_scat_dispersion_imag
_atom_type_scat_source
C C 0.0033 0.0016 'International Tables Vol C Tables 4.2.6.8 and 6.1.1.4'
H H 0.0000 0.0000 'International Tables Vol C Tables 4.2.6.8 and 6.1.1.4'
N N 0.0061 0.0033 'International Tables Vol C Tables 4.2.6.8 and 6.1.1.4'
O O 0.0106 0.0060 'International Tables Vol C Tables 4.2.6.8 and 6.1.1.4'
P P 0.1023 0.0942 'International Tables Vol C Tables 4.2.6.8 and 6.1.1.4'
Pt Pt -1.7033 8.3905 'International Tables Vol C Tables 4.2.6.8 and 6.1.1.4'
Cl Cl 0.1484 0.1585 'International Tables Vol C Tables 4.2.6.8 and 6.1.1.4'

loop_
_geom_angle_atom_site_label_1
_geom_angle_atom_site_label_2
_geom_angle_atom_site_label_3
_geom_angle
_geom_angle_site_symmetry_1
_geom_angle_site_symmetry_3
_geom_angle_publ_flag
N2 Pt1 N1 84.6(7) . . ?
N2 Pt1 P1 91.3(2) . . ?
N1 Pt1 P1 175.5(5) . . ?
N2 Pt1 P2 170.6(2) . . ?
N1 Pt1 P2 88.9(7) . . ?
P1 Pt1 P2 94.95(11) . . ?
N2 Pt1 Cl1 86.7(5) . . ?
P1 Pt1 Cl1 177.2(4) . . ?
P2 Pt1 Cl1 86.8(5) . . ?
C21 P1 C11 106.0(5) . . ?
C21 P1 C1 100.7(5) . . ?
C11 P1 C1 109.3(5) . . ?
C21 P1 Pt1 113.2(3) . . ?
C11 P1 Pt1 110.0(4) . . ?
C1 P1 Pt1 116.9(3) . . ?
C41 P2 C31 106.1(5) . . ?
C41 P2 C4 102.8(5) . . ?
C31 P2 C4 105.1(5) . . ?
C41 P2 Pt1 116.9(3) . . ?
C31 P2 Pt1 107.4(3) . . ?
C4 P2 Pt1 117.5(4) . . ?
O1 N1 O2 126.5(23) . . ?
O1 N1 Pt1 119.4(15) . . ?
O2 N1 Pt1 113.9(14) . . ?
O3 N2 O4 121.0(9) . . ?
O3 N2 Pt1 122.9(7) . . ?
O4 N2 Pt1 116.1(7) . . ?
C2 C1 P1 117.4(7) . . ?
C3 C2 C1 115.5(9) . . ?
C2 C3 C4 116.4(8) . . ?
C3 C4 P2 114.7(7) . . ?
C16 C11 C12 118.7(10) . . ?
C16 C11 P1 118.8(8) . . ?
C12 C11 P1 122.4(8) . . ?
C13 C12 C11 119.7(10) . . ?
C12 C13 C14 120.7(11) . . ?
C13 C14 C15 119.7(10) . . ?
C16 C15 C14 119.2(11) . . ?
C15 C16 C11 121.9(11) . . ?
C26 C21 C22 117.9(10) . . ?
C26 C21 P1 119.8(8) . . ?
C22 C21 P1 122.2(8) . . ?
C23 C22 C21 118.7(10) . . ?
C24 C23 C22 121.8(10) . . ?
C23 C24 C25 120.2(11) . . ?
C26 C25 C24 118.3(10) . . ?
C25 C26 C21 123.1(10) . . ?
C36 C31 C32 120.1(9) . . ?
C36 C31 P2 121.3(8) . . ?
C32 C31 P2 118.4(8) . . ?
C31 C32 C33 119.3(10) . . ?
C34 C33 C32 120.5(11) . . ?
C33 C34 C35 120.8(11) . . ?
C34 C35 C36 119.6(11) . . ?
C31 C36 C35 119.6(10) . . ?
C42 C41 C46 118.8(9) . . ?
C42 C41 P2 121.6(8) . . ?
C46 C41 P2 119.5(8) . . ?
C41 C42 C43 120.4(11) . . ?
C44 C43 C42 119.9(11) . . ?
C43 C44 C45 121.5(11) . . ?
C44 C45 C46 118.2(10) . . ?
C41 C46 C45 121.0(10) . . ?

loop_
_geom_bond_atom_site_label_1
_geom_bond_atom_site_label_2
_geom_bond_distance
_geom_bond_site_symmetry_2
_geom_bond_publ_flag
Pt1 N2 2.089(9) . ?
Pt1 N1 2.13(2) . ?
Pt1 P1 2.265(3) . ?
Pt1 P2 2.271(3) . ?
Pt1 Cl1 2.40(2) . ?
P1 C21 1.818(10) . ?
P1 C11 1.829(10) . ?
P1 C1 1.855(9) . ?
P2 C41 1.823(10) . ?
P2 C31 1.833(10) . ?
P2 C4 1.847(10) . ?
N1 O1 1.17(2) . ?
N1 O2 1.20(2) . ?
N2 O3 1.218(9) . ?
N2 O4 1.239(9) . ?
C1 C2 1.532(13) . ?
C2 C3 1.499(13) . ?
C3 C4 1.501(13) . ?
C11 C16 1.385(14) . ?
C11 C12 1.388(14) . ?
C12 C13 1.366(14) . ?
C13 C14 1.38(2) . ?
C14 C15 1.39(2) . ?
C15 C16 1.350(14) . ?
C21 C26 1.388(13) . ?
C21 C22 1.400(13) . ?
C22 C23 1.397(14) . ?
C23 C24 1.352(14) . ?
C24 C25 1.392(15) . ?
C25 C26 1.364(14) . ?
C31 C36 1.379(14) . ?
C31 C32 1.381(13) . ?
C32 C33 1.403(14) . ?
C33 C34 1.334(15) . ?
C34 C35 1.388(15) . ?
C35 C36 1.389(14) . ?
C41 C42 1.373(13) . ?
C41 C46 1.388(13) . ?
C42 C43 1.387(14) . ?
C43 C44 1.356(14) . ?
C44 C45 1.374(14) . ?
C45 C46 1.392(14) . ?
